data_2017939
loop_
_publ_author_name
'Massoud, Al-shima'a A.'
'Langer, Vratislav'
'Abu-Youssef, Morsy A. M.'
'\"Ohrstr\"om, Lars'

_publ_section_title
;
 The coordination polymer
 poly[(\m~3~-3-aminocarbonylpyrazine-2-carboxylato-\k^3^<i>N</i>^1^:<i>O</i>^2^:<i>O</i>^2'^)silver(I)]
;
_journal_coeditor_code JZ3193
_journal_issue 1
_journal_name_full 'Acta Crystallographica Section C'
_journal_page_first m1
_journal_page_last m4
_journal_paper_doi 10.1107/S0108270110049875
_journal_volume 67
_journal_year 2011
_chemical_formula_iupac '[Ag (C6 H4 N3 O3)]'
_chemical_formula_moiety 'C6 H4 Ag N3 O3'
_chemical_formula_sum 'C6 H4 Ag N3 O3'
_chemical_formula_weight 273.99
_chemical_name_systematic
;
poly[(\m~3~-3-aminocarbonylpyrazine-2-carboxylato-
\k^3^<i>N</i>^1^:<i>O</i>^2^:<i>O</i>^2'^)silver(I)]
;
_space_group_IT_number 2
_symmetry_cell_setting triclinic
_symmetry_space_group_name_Hall '-P 1'
_symmetry_space_group_name_H-M 'P -1'
_atom_sites_solution_hydrogens geom
_atom_sites_solution_primary direct
_atom_sites_solution_secondary difmap
_audit_creation_method SHELXL97
_cell_angle_alpha 85.5700(10)
_cell_angle_beta 88.6380(10)
_cell_angle_gamma 84.509(2)
_cell_formula_units_Z 2
_cell_length_a 5.0540(2)
_cell_length_b 6.2507(2)
_cell_length_c 10.9778(2)
_cell_measurement_reflns_used 2079
_cell_measurement_temperature 153(2)
_cell_measurement_theta_max 30.5
_cell_measurement_theta_min 3.3
_cell_volume 344.131(19)
_computing_cell_refinement 'SAINT (Bruker, 2003)'
_computing_data_collection 'SMART (Bruker, 2003)'
_computing_data_reduction
;
SAINT (Bruker, 2003) and SADABS (Sheldrick, 2003)
;
_computing_molecular_graphics 'DIAMOND (Brandenburg, 2010)'
_computing_publication_material
;
SHELXTL (Sheldrick, 2008) and SYSTRE (Delgado Friedrichs, 2007);
topology
codes from the RCSR (O'Keeffe <i>et al.</i>, 2010)
;
_computing_structure_refinement 'SHELXL97 (Sheldrick, 2008)'
_computing_structure_solution 'SHELXS97 (Sheldrick, 2008)'
_diffrn_ambient_temperature 153(2)
_diffrn_measured_fraction_theta_full 0.995
_diffrn_measured_fraction_theta_max 0.992
_diffrn_measurement_device_type 'Siemens SMART CCD area-detector'
_diffrn_measurement_method \w
_diffrn_radiation_monochromator graphite
_diffrn_radiation_source 'fine-focus sealed tube'
_diffrn_radiation_type MoK\a
_diffrn_radiation_wavelength 0.71073
_diffrn_reflns_av_R_equivalents 0.0622
_diffrn_reflns_av_sigmaI/netI 0.0878
_diffrn_reflns_limit_h_max 7
_diffrn_reflns_limit_h_min -7
_diffrn_reflns_limit_k_max 8
_diffrn_reflns_limit_k_min -8
_diffrn_reflns_limit_l_max 15
_diffrn_reflns_limit_l_min -15
_diffrn_reflns_number 5479
_diffrn_reflns_theta_full 30.00
_diffrn_reflns_theta_max 30.50
_diffrn_reflns_theta_min 3.28
_diffrn_standards_decay_% 0
_diffrn_standards_number 0
_exptl_absorpt_coefficient_mu 2.899
_exptl_absorpt_correction_T_max 0.9443
_exptl_absorpt_correction_T_min 0.2275
_exptl_absorpt_correction_type multi-scan
_exptl_absorpt_process_details '(SADABS; Sheldrick, 2003)'
_exptl_crystal_colour colourless
_exptl_crystal_density_diffrn 2.644
_exptl_crystal_density_method 'not measured'
_exptl_crystal_description plate
_exptl_crystal_F_000 264
_exptl_crystal_size_max 0.04
_exptl_crystal_size_mid 0.04
_exptl_crystal_size_min 0.02
_refine_diff_density_max 1.007
_refine_diff_density_min -1.024
_refine_ls_extinction_method none
_refine_ls_goodness_of_fit_ref 1.007
_refine_ls_hydrogen_treatment mixed
_refine_ls_matrix_type full
_refine_ls_number_parameters 126
_refine_ls_number_reflns 2079
_refine_ls_number_restraints 1
_refine_ls_restrained_S_all 1.007
_refine_ls_R_factor_all 0.0787
_refine_ls_R_factor_gt 0.0473
_refine_ls_shift/su_max 0.000
_refine_ls_shift/su_mean 0.000
_refine_ls_structure_factor_coef Fsqd
_refine_ls_weighting_details 'calc w = 1/[\s^2^(Fo^2^)+(0.0327P)^2^+0.3143P] where P=(Fo^2^+2Fc^2^)/3'
_refine_ls_weighting_scheme calc
_refine_ls_wR_factor_gt 0.0801
_refine_ls_wR_factor_ref 0.0909
_reflns_number_gt 1540
_reflns_number_total 2079
_reflns_threshold_expression I>2\s(I)
_cod_data_source_file jz3193.cif
_cod_data_source_block I
_cod_database_code 2017939
_cod_database_fobs_code 2017939

loop_
_symmetry_equiv_pos_as_xyz
'x, y, z'
'-x, -y, -z'

loop_
_atom_site_type_symbol
_atom_site_label
_atom_site_fract_x
_atom_site_fract_y
_atom_site_fract_z
_atom_site_U_iso_or_equiv
_atom_site_adp_type
_atom_site_calc_flag
_atom_site_refinement_flags
_atom_site_occupancy
_atom_site_disorder_assembly
_atom_site_disorder_group
Ag Ag1 0.19100(8) 0.19788(7) 0.53132(4) 0.02272(14) Uani d . 1 . .
N N1 0.4983(8) 0.3292(6) 0.6624(4) 0.0158(8) Uani d . 1 . .
C C2 0.4599(8) 0.5182(7) 0.7126(4) 0.0111(9) Uani d . 1 . .
C C3 0.6072(9) 0.5530(7) 0.8148(4) 0.0126(9) Uani d . 1 . .
N N4 0.8088(8) 0.4137(6) 0.8546(4) 0.0157(8) Uani d . 1 . .
C C5 0.8575(9) 0.2340(7) 0.7971(4) 0.0169(10) Uani d . 1 . .
H H5 1.0069 0.1362 0.8197 0.020 Uiso calc R 1 . .
C C6 0.6961(9) 0.1871(8) 0.7058(4) 0.0171(10) Uani d . 1 . .
H H6 0.7252 0.0508 0.6725 0.021 Uiso calc R 1 . .
C C7 0.2693(9) 0.6865(7) 0.6451(4) 0.0130(9) Uani d . 1 . .
O O71 0.0484(7) 0.6300(6) 0.6191(3) 0.0240(8) Uani d . 1 . .
O O72 0.3641(7) 0.8591(5) 0.6103(3) 0.0223(8) Uani d . 1 . .
C C8 0.5434(9) 0.7446(7) 0.8886(4) 0.0146(9) Uani d . 1 . .
O O81 0.3250(6) 0.8486(5) 0.8827(3) 0.0204(8) Uani d . 1 . .
N N82 0.7371(9) 0.7870(7) 0.9607(4) 0.0234(10) Uani d D 1 . .
H H82A 0.690(11) 0.886(8) 1.008(5) 0.030(17) Uiso d D 1 . .
H H82B 0.883(11) 0.702(10) 0.958(6) 0.06(2) Uiso d D 1 . .

loop_
_atom_site_aniso_label
_atom_site_aniso_U_11
_atom_site_aniso_U_22
_atom_site_aniso_U_33
_atom_site_aniso_U_12
_atom_site_aniso_U_13
_atom_site_aniso_U_23
Ag1 0.0207(2) 0.0251(2) 0.0212(2) 0.00306(15) -0.00908(14) 0.00183(15)
N1 0.0142(19) 0.013(2) 0.019(2) 0.0004(16) -0.0024(16) -0.0015(16)
C2 0.009(2) 0.012(2) 0.012(2) -0.0029(17) -0.0003(16) 0.0003(17)
C3 0.011(2) 0.010(2) 0.016(2) -0.0025(17) -0.0014(17) 0.0014(18)
N4 0.016(2) 0.013(2) 0.017(2) 0.0010(16) -0.0027(16) 0.0007(16)
C5 0.014(2) 0.011(2) 0.024(3) 0.0023(18) -0.0053(19) 0.0027(19)
C6 0.017(2) 0.013(2) 0.022(3) 0.0032(18) -0.0004(19) -0.0051(19)
C7 0.017(2) 0.011(2) 0.011(2) -0.0003(18) -0.0051(18) -0.0041(17)
O71 0.0144(17) 0.026(2) 0.031(2) -0.0050(15) -0.0108(15) 0.0110(16)
O72 0.0215(18) 0.0147(18) 0.030(2) -0.0038(15) -0.0048(15) 0.0032(15)
C8 0.018(2) 0.014(2) 0.011(2) -0.0015(19) -0.0016(18) 0.0028(18)
O81 0.0179(17) 0.0201(19) 0.0228(19) 0.0074(14) -0.0063(14) -0.0074(15)
N82 0.021(2) 0.022(3) 0.028(3) 0.007(2) -0.0084(19) -0.015(2)

loop_
_atom_type_symbol
_atom_type_description
_atom_type_scat_dispersion_real
_atom_type_scat_dispersion_imag
_atom_type_scat_source
C C 0.0033 0.0016 'International Tables Vol C Tables 4.2.6.8 and 6.1.1.4'
H H 0.0000 0.0000 'International Tables Vol C Tables 4.2.6.8 and 6.1.1.4'
N N 0.0061 0.0033 'International Tables Vol C Tables 4.2.6.8 and 6.1.1.4'
O O 0.0106 0.0060 'International Tables Vol C Tables 4.2.6.8 and 6.1.1.4'
Ag Ag -0.8971 1.1015 'International Tables Vol C Tables 4.2.6.8 and 6.1.1.4'

loop_
_geom_angle_atom_site_label_1
_geom_angle_atom_site_label_2
_geom_angle_atom_site_label_3
_geom_angle_site_symmetry_1
_geom_angle_site_symmetry_3
_geom_angle
_geom_angle_publ_flag
O71 Ag1 O72 2_566 1_545 143.64(13) ?
O71 Ag1 N1 2_566 . 129.91(13) ?
O72 Ag1 N1 1_545 . 84.79(13) ?
C2 N1 C6 . . 117.7(4) ?
C2 N1 Ag1 . . 124.4(3) ?
C6 N1 Ag1 . . 116.7(3) ?
N1 C2 C3 . . 119.6(4) ?
N1 C2 C7 . . 115.1(4) ?
C3 C2 C7 . . 125.1(4) ?
N4 C3 C2 . . 121.8(4) ?
N4 C3 C8 . . 115.7(4) ?
C2 C3 C8 . . 122.5(4) ?
C5 N4 C3 . . 117.3(4) ?
N4 C5 C6 . . 121.3(4) ?
N4 C5 H5 . . 119.3 ?
C6 C5 H5 . . 119.3 ?
N1 C6 C5 . . 121.6(4) ?
N1 C6 H6 . . 119.2 ?
C5 C6 H6 . . 119.2 ?
O72 C7 O71 . . 127.2(4) ?
O72 C7 C2 . . 115.3(4) ?
O71 C7 C2 . . 116.9(4) ?
C7 O71 Ag1 . 2_566 121.4(3) ?
C7 O72 Ag1 . 1_565 135.3(3) ?
O81 C8 N82 . . 123.9(5) ?
O81 C8 C3 . . 121.0(4) ?
N82 C8 C3 . . 115.1(4) ?
C8 N82 H82A . . 113(4) ?
C8 N82 H82B . . 116(5) ?
H82A N82 H82B . . 130(6) ?

loop_
_geom_bond_atom_site_label_1
_geom_bond_atom_site_label_2
_geom_bond_site_symmetry_2
_geom_bond_distance
_geom_bond_publ_flag
Ag1 O71 2_566 2.218(3) ?
Ag1 O72 1_545 2.324(3) ?
Ag1 N1 . 2.385(4) ?
N1 C2 . 1.338(6) ?
N1 C6 . 1.342(6) ?
C2 C3 . 1.402(6) ?
C2 C7 . 1.518(6) ?
C3 N4 . 1.335(6) ?
C3 C8 . 1.503(6) ?
N4 C5 . 1.330(6) ?
C5 C6 . 1.374(7) ?
C5 H5 . 0.9500 ?
C6 H6 . 0.9500 ?
C7 O72 . 1.251(6) ?
C7 O71 . 1.249(6) ?
O71 Ag1 2_566 2.218(3) ?
O72 Ag1 1_565 2.324(3) ?
C8 O81 . 1.227(5) ?
C8 N82 . 1.332(6) ?
N82 H82A . 0.85(5) ?
N82 H82B . 0.87(5) ?

loop_
_geom_hbond_atom_site_label_D
_geom_hbond_atom_site_label_H
_geom_hbond_atom_site_label_A
_geom_hbond_site_symmetry_A
_geom_hbond_distance_DH
_geom_hbond_distance_HA
_geom_hbond_distance_DA
_geom_hbond_angle_DHA
N82 H82A O81 2_677 0.85(5) 2.12(5) 2.947(5) 165(6)
N82 H82B O81 1_655 0.87(5) 2.59(6) 3.123(6) 121(6)
N82 H82B N4 . 0.87(5) 2.27(7) 2.678(6) 109(5)
N82 H82B N4 2_767 0.87(5) 2.63(6) 3.198(6) 125(6)
C5 H5 O81 1_645 0.95 2.37 3.307(5) 170
C6 H6 O72 1_545 0.95 2.42 3.032(6) 122

loop_
_geom_torsion_atom_site_label_1
_geom_torsion_atom_site_label_2
_geom_torsion_atom_site_label_3
_geom_torsion_atom_site_label_4
_geom_torsion_site_symmetry_1
_geom_torsion_site_symmetry_2
_geom_torsion_site_symmetry_3
_geom_torsion_site_symmetry_4
_geom_torsion
_geom_torsion_publ_flag
O71 Ag1 N1 C2 2_566 . . . 41.7(4) ?
O72 Ag1 N1 C2 1_545 . . . -150.3(4) ?
O71 Ag1 N1 C6 2_566 . . . -151.2(3) ?
O72 Ag1 N1 C6 1_545 . . . 16.8(3) ?
C6 N1 C2 C3 . . . . -6.1(6) ?
Ag1 N1 C2 C3 . . . . 160.9(3) ?
C6 N1 C2 C7 . . . . 169.2(4) ?
Ag1 N1 C2 C7 . . . . -23.8(5) ?
N1 C2 C3 N4 . . . . 8.5(7) ?
C7 C2 C3 N4 . . . . -166.3(4) ?
N1 C2 C3 C8 . . . . -169.4(4) ?
C7 C2 C3 C8 . . . . 15.8(7) ?
C2 C3 N4 C5 . . . . -3.1(7) ?
C8 C3 N4 C5 . . . . 174.9(4) ?
C3 N4 C5 C6 . . . . -4.2(7) ?
C2 N1 C6 C5 . . . . -1.1(7) ?
Ag1 N1 C6 C5 . . . . -169.1(4) ?
N4 C5 C6 N1 . . . . 6.6(8) ?
N1 C2 C7 O72 . . . . -121.7(5) ?
C3 C2 C7 O72 . . . . 53.4(6) ?
N1 C2 C7 O71 . . . . 50.7(6) ?
C3 C2 C7 O71 . . . . -134.2(5) ?
O72 C7 O71 Ag1 . . . 2_566 13.7(7) ?
C2 C7 O71 Ag1 . . . 2_566 -157.6(3) ?
O71 C7 O72 Ag1 . . . 1_565 19.6(8) ?
C2 C7 O72 Ag1 . . . 1_565 -168.9(3) ?
N4 C3 C8 O81 . . . . -159.6(4) ?
C2 C3 C8 O81 . . . . 18.5(7) ?
N4 C3 C8 N82 . . . . 19.1(6) ?
C2 C3 C8 N82 . . . . -162.9(4) ?
